data_1557446
loop_
_publ_author_name
'Wang, Chengyuan'
'Hashizume, Daisuke'
'Nakano, Masahiro'
'Ogaki, Takuya'
'Takenaka, Hiroyuki'
'Kawabata, Kohsuke'
'Takimiya, Kazuo'

_publ_section_title
;
 &#x201C;Disrupt and induce&#x201D; intermolecular interactions to
 rationally design organic semiconductor crystals: from herringbone to
 rubrene-like pitched \p-stacking
;
_journal_issue 6
_journal_name_full 'Chemical Science'
_journal_page_first 1573
_journal_page_last 1580
_journal_paper_doi 10.1039/C9SC05902D
_journal_volume 11
_journal_year 2020
_chemical_formula_moiety 'C20 H14 S4'
_chemical_formula_sum 'C20 H14 S4'
_chemical_formula_weight 382.55
_space_group_crystal_system monoclinic
_space_group_IT_number 14
_space_group_name_Hall '-P 2ybc'
_space_group_name_H-M_alt 'P 1 21/c 1'
_atom_sites_solution_hydrogens difmap
_atom_sites_solution_primary direct
_atom_sites_solution_secondary difmap
_audit_creation_method SHELXL-2017/1
_audit_update_record
;
2019-02-26 deposited with the CCDC.	2019-12-16 downloaded from the CCDC.
;
_cell_angle_alpha 90
_cell_angle_beta 90.980(2)
_cell_angle_gamma 90
_cell_formula_units_Z 2
_cell_length_a 7.45474(15)
_cell_length_b 16.2651(3)
_cell_length_c 6.76866(16)
_cell_measurement_reflns_used 23973
_cell_measurement_temperature 90
_cell_measurement_theta_max 41.0760
_cell_measurement_theta_min 2.4710
_cell_volume 820.59(3)
_computing_cell_refinement 'CrysAlisPro 1.171.39.9f (Rigaku OD, 2015)'
_computing_data_collection CrystalClear
_computing_data_reduction 'CrysAlisPro 1.171.39.9f (Rigaku OD, 2015)'
_computing_molecular_graphics SHELXLE
_computing_publication_material 'SHELXL-2017/1 (Sheldrick, 2017)'
_computing_structure_refinement 'SHELXL-2017/1 (Sheldrick, 2017)'
_computing_structure_solution SHELXT
_diffrn_ambient_temperature 90
_diffrn_detector_area_resol_mean 7.31
_diffrn_measured_fraction_theta_full 0.995
_diffrn_measured_fraction_theta_max 0.977
_diffrn_measurement_device_type 'Rigaku AFC-8 with Saturn70 CCD'
_diffrn_measurement_method \w-scan
_diffrn_radiation_type MoK\a
_diffrn_radiation_wavelength 0.71073
_diffrn_reflns_av_R_equivalents 0.0849
_diffrn_reflns_av_unetI/netI 0.0361
_diffrn_reflns_Laue_measured_fraction_full 0.995
_diffrn_reflns_Laue_measured_fraction_max 0.977
_diffrn_reflns_limit_h_max 13
_diffrn_reflns_limit_h_min -13
_diffrn_reflns_limit_k_max 29
_diffrn_reflns_limit_k_min -29
_diffrn_reflns_limit_l_max 12
_diffrn_reflns_limit_l_min -12
_diffrn_reflns_number 49660
_diffrn_reflns_point_group_measured_fraction_full 0.995
_diffrn_reflns_point_group_measured_fraction_max 0.977
_diffrn_reflns_theta_full 25.242
_diffrn_reflns_theta_max 41.067
_diffrn_reflns_theta_min 2.504
_diffrn_source 'Fine-focus rotating anode'
_exptl_absorpt_coefficient_mu 0.577
_exptl_absorpt_correction_T_max 1.00000
_exptl_absorpt_correction_T_min 0.96207
_exptl_absorpt_correction_type multi-scan
_exptl_absorpt_process_details
;
CrysAlisPro 1.171.39.9f (Rigaku Oxford Diffraction, 2015)
Empirical absorption correction using spherical harmonics,
 implemented in SCALE3 ABSPACK scaling algorithm.
;
_exptl_crystal_colour 'dark orange'
_exptl_crystal_density_diffrn 1.548
_exptl_crystal_description block
_exptl_crystal_F_000 396
_exptl_crystal_size_max 0.168
_exptl_crystal_size_mid 0.073
_exptl_crystal_size_min 0.043
_refine_diff_density_max 0.651
_refine_diff_density_min -0.329
_refine_diff_density_rms 0.101
_refine_ls_extinction_method none
_refine_ls_goodness_of_fit_ref 1.076
_refine_ls_hydrogen_treatment refall
_refine_ls_matrix_type full
_refine_ls_number_parameters 137
_refine_ls_number_reflns 5309
_refine_ls_number_restraints 0
_refine_ls_restrained_S_all 1.076
_refine_ls_R_factor_all 0.0451
_refine_ls_R_factor_gt 0.0358
_refine_ls_shift/su_max 0.002
_refine_ls_shift/su_mean 0.000
_refine_ls_structure_factor_coef Fsqd
_refine_ls_weighting_details 'w=1/[\s^2^(Fo^2^)+(0.0585P)^2^+0.0048P] where P=(Fo^2^+2Fc^2^)/3'
_refine_ls_weighting_scheme calc
_refine_ls_wR_factor_gt 0.0954
_refine_ls_wR_factor_ref 0.0999
_reflns_Friedel_coverage 0.000
_reflns_number_gt 4403
_reflns_number_total 5309
_reflns_threshold_expression 'I > 2\s(I)'
_cod_data_source_file c9sc05902d2.cif
_cod_data_source_block 171012_beta-MT-ADT
_cod_depositor_comments 'Adding full bibliography for 1557445--1557447.cif.'
_cod_original_sg_symbol_H-M 'P 21/c'
_cod_database_code 1557446
_shelx_shelxl_version_number 2017/1
_shelx_space_group_comment
;
The symmetry employed for this shelxl refinement is uniquely defined
by the following loop, which should always be used as a source of
symmetry information in preference to the above space-group names.
They are only intended as comments.
;
_shelx_estimated_absorpt_t_min 0.909
_shelx_estimated_absorpt_t_max 0.976

loop_
_space_group_symop_operation_xyz
'x, y, z'
'-x, y+1/2, -z+1/2'
'-x, -y, -z'
'x, -y-1/2, z-1/2'

loop_
_atom_site_label
_atom_site_type_symbol
_atom_site_fract_x
_atom_site_fract_y
_atom_site_fract_z
_atom_site_U_iso_or_equiv
_atom_site_adp_type
_atom_site_occupancy
_atom_site_site_symmetry_order
_atom_site_calc_flag
_atom_site_refinement_flags_posn
_atom_site_refinement_flags_adp
_atom_site_refinement_flags_occupancy
_atom_site_disorder_assembly
_atom_site_disorder_group
S1 S 0.36776(3) 0.68882(2) -0.14714(3) 0.01846(5) Uani 1 1 d . . . . .
S2 S 0.92575(3) 0.62195(2) -0.19546(3) 0.01869(5) Uani 1 1 d . . . . .
C1 C 0.68380(11) 0.48041(5) 0.48902(11) 0.01643(11) Uani 1 1 d . . . . .
H1 H 0.8271(17) 0.4718(7) 0.4905(17) 0.006(2) Uiso 1 1 d . . . . .
C2 C 0.60302(10) 0.52851(4) 0.33984(11) 0.01508(11) Uani 1 1 d . . . . .
C3 C 0.70420(10) 0.55708(5) 0.17699(11) 0.01607(11) Uani 1 1 d . . . . .
H3 H 0.823(2) 0.5438(9) 0.164(2) 0.024(4) Uiso 1 1 d . . . . .
C4 C 0.62273(10) 0.60465(4) 0.03325(11) 0.01541(11) Uani 1 1 d . . . . .
C5 C 0.70078(11) 0.64010(5) -0.14245(12) 0.01655(11) Uani 1 1 d . . . . .
C6 C 0.58080(12) 0.68585(5) -0.24840(13) 0.01887(13) Uani 1 1 d . . . . .
H6 H 0.595(2) 0.7106(11) -0.364(2) 0.030(4) Uiso 1 1 d . . . . .
C7 C 0.43675(10) 0.62563(5) 0.04823(11) 0.01571(11) Uani 1 1 d . . . . .
C8 C 0.33409(11) 0.59842(5) 0.20139(11) 0.01620(11) Uani 1 1 d . . . . .
H8 H 0.217(2) 0.6054(10) 0.213(3) 0.030(4) Uiso 1 1 d . . . . .
C9 C 0.41568(10) 0.54899(4) 0.35112(11) 0.01514(11) Uani 1 1 d . . . . .
C10 C 0.95063(14) 0.68506(7) -0.41124(15) 0.02446(16) Uani 1 1 d . . . . .
H10A H 1.061(3) 0.6772(11) -0.439(3) 0.037(5) Uiso 1 1 d . . . . .
H10B H 0.924(2) 0.7383(11) -0.379(2) 0.029(4) Uiso 1 1 d . . . . .
H10C H 0.871(3) 0.6655(12) -0.504(3) 0.039(5) Uiso 1 1 d . . . . .

loop_
_atom_site_aniso_label
_atom_site_aniso_U_11
_atom_site_aniso_U_22
_atom_site_aniso_U_33
_atom_site_aniso_U_23
_atom_site_aniso_U_13
_atom_site_aniso_U_12
S1 0.01570(8) 0.02118(8) 0.01849(9) 0.00442(6) -0.00034(6) 0.00079(6)
S2 0.01614(8) 0.02159(9) 0.01842(9) 0.00308(6) 0.00301(6) 0.00102(6)
C1 0.0151(3) 0.0184(3) 0.0159(3) 0.0010(2) 0.0019(2) 0.0018(2)
C2 0.0152(3) 0.0160(2) 0.0141(2) -0.00006(19) 0.0012(2) 0.00069(19)
C3 0.0154(3) 0.0173(3) 0.0156(3) 0.0012(2) 0.0022(2) 0.0012(2)
C4 0.0157(3) 0.0153(2) 0.0153(3) -0.00013(19) 0.0015(2) -0.0002(2)
C5 0.0158(3) 0.0175(3) 0.0164(3) 0.0012(2) 0.0015(2) -0.0007(2)
C6 0.0173(3) 0.0215(3) 0.0178(3) 0.0039(2) 0.0008(2) -0.0005(2)
C7 0.0155(3) 0.0161(2) 0.0155(3) 0.0008(2) 0.0004(2) 0.0000(2)
C8 0.0148(3) 0.0177(3) 0.0161(3) 0.0010(2) 0.0008(2) 0.0010(2)
C9 0.0149(2) 0.0160(2) 0.0146(2) -0.00025(19) 0.00115(19) 0.00043(19)
C10 0.0206(3) 0.0313(4) 0.0215(4) 0.0071(3) 0.0029(3) -0.0011(3)

loop_
_atom_type_symbol
_atom_type_description
_atom_type_scat_dispersion_real
_atom_type_scat_dispersion_imag
_atom_type_scat_source
C C 0.0033 0.0016 'International Tables Vol C Tables 4.2.6.8 and 6.1.1.4'
H H 0.0000 0.0000 'International Tables Vol C Tables 4.2.6.8 and 6.1.1.4'
S S 0.1246 0.1234 'International Tables Vol C Tables 4.2.6.8 and 6.1.1.4'

loop_
_geom_angle_atom_site_label_1
_geom_angle_atom_site_label_2
_geom_angle_atom_site_label_3
_geom_angle
_geom_angle_site_symmetry_1
_geom_angle_site_symmetry_3
_geom_angle_publ_flag
C6 S1 C7 91.32(4) . . ?
C5 S2 C10 100.56(4) . . ?
C2 C1 C9 121.15(7) . 3_666 ?
C2 C1 H1 119.5(6) . . ?
C9 C1 H1 119.0(6) 3_666 . ?
C1 C2 C3 120.78(7) . . ?
C1 C2 C9 119.69(7) . . ?
C3 C2 C9 119.53(7) . . ?
C4 C3 C2 119.83(7) . . ?
C4 C3 H3 118.8(9) . . ?
C2 C3 H3 121.4(9) . . ?
C3 C4 C7 119.98(7) . . ?
C3 C4 C5 128.61(7) . . ?
C7 C4 C5 111.41(7) . . ?
C6 C5 C4 112.36(7) . . ?
C6 C5 S2 127.59(6) . . ?
C4 C5 S2 120.05(6) . . ?
C5 C6 S1 113.83(6) . . ?
C5 C6 H6 128.8(11) . . ?
S1 C6 H6 117.2(11) . . ?
C8 C7 C4 121.96(7) . . ?
C8 C7 S1 126.97(6) . . ?
C4 C7 S1 111.07(5) . . ?
C7 C8 C9 118.91(7) . . ?
C7 C8 H8 126.2(11) . . ?
C9 C8 H8 114.8(11) . . ?
C1 C9 C8 121.06(7) 3_666 . ?
C1 C9 C2 119.16(7) 3_666 . ?
C8 C9 C2 119.78(7) . . ?
S2 C10 H10A 102.0(12) . . ?
S2 C10 H10B 108.9(10) . . ?
H10A C10 H10B 113.8(15) . . ?
S2 C10 H10C 106.6(12) . . ?
H10A C10 H10C 114.2(17) . . ?
H10B C10 H10C 110.7(15) . . ?

loop_
_geom_bond_atom_site_label_1
_geom_bond_atom_site_label_2
_geom_bond_distance
_geom_bond_site_symmetry_2
_geom_bond_publ_flag
S1 C6 1.7411(9) . ?
S1 C7 1.7454(8) . ?
S2 C5 1.7462(8) . ?
S2 C10 1.7973(9) . ?
C1 C2 1.4048(11) . ?
C1 C9 1.4060(11) 3_666 ?
C1 H1 1.077(13) . ?
C2 C3 1.4242(10) . ?
C2 C9 1.4390(11) . ?
C3 C4 1.3761(11) . ?
C3 H3 0.915(16) . ?
C4 C7 1.4331(11) . ?
C4 C5 1.4523(11) . ?
C5 C6 1.3587(12) . ?
C6 H6 0.890(17) . ?
C7 C8 1.3724(11) . ?
C8 C9 1.4221(11) . ?
C8 H8 0.884(18) . ?
C10 H10A 0.86(2) . ?
C10 H10B 0.915(17) . ?
C10 H10C 0.912(19) . ?

loop_
_geom_torsion_atom_site_label_1
_geom_torsion_atom_site_label_2
_geom_torsion_atom_site_label_3
_geom_torsion_atom_site_label_4
_geom_torsion
_geom_torsion_site_symmetry_1
_geom_torsion_site_symmetry_2
_geom_torsion_site_symmetry_3
_geom_torsion_site_symmetry_4
_geom_torsion_publ_flag
C9 C1 C2 C3 -179.12(7) 3_666 . . . ?
C9 C1 C2 C9 0.67(12) 3_666 . . . ?
C1 C2 C3 C4 -179.50(7) . . . . ?
C9 C2 C3 C4 0.70(11) . . . . ?
C2 C3 C4 C7 0.30(11) . . . . ?
C2 C3 C4 C5 179.63(7) . . . . ?
C3 C4 C5 C6 -178.14(8) . . . . ?
C7 C4 C5 C6 1.23(10) . . . . ?
C3 C4 C5 S2 1.58(12) . . . . ?
C7 C4 C5 S2 -179.05(6) . . . . ?
C10 S2 C5 C6 3.72(9) . . . . ?
C10 S2 C5 C4 -175.96(7) . . . . ?
C4 C5 C6 S1 -0.53(10) . . . . ?
S2 C5 C6 S1 179.77(5) . . . . ?
C7 S1 C6 C5 -0.23(7) . . . . ?
C3 C4 C7 C8 -1.18(12) . . . . ?
C5 C4 C7 C8 179.39(7) . . . . ?
C3 C4 C7 S1 178.06(6) . . . . ?
C5 C4 C7 S1 -1.37(8) . . . . ?
C6 S1 C7 C8 -179.89(8) . . . . ?
C6 S1 C7 C4 0.92(6) . . . . ?
C4 C7 C8 C9 0.98(12) . . . . ?
S1 C7 C8 C9 -178.13(6) . . . . ?
C7 C8 C9 C1 -179.98(7) . . . 3_666 ?
C7 C8 C9 C2 0.05(11) . . . . ?
C1 C2 C9 C1 -0.66(12) . . . 3_666 ?
C3 C2 C9 C1 179.14(7) . . . 3_666 ?
C1 C2 C9 C8 179.31(7) . . . . ?
C3 C2 C9 C8 -0.89(11) . . . . ?
